data_4061998
_journal_name_full Organometallics
_journal_year 2003
_chemical_formula_moiety BMe3
_chemical_formula_sum 'C3 H9 B'
_chemical_formula_weight 55.91
_chemical_name_common 'Trimethyl boron'
_space_group_IT_number 15
_symmetry_cell_setting monoclinic
_symmetry_space_group_name_Hall '-C 2yc'
_symmetry_space_group_name_H-M 'C 1 2/c 1'
_cell_angle_alpha 90.00
_cell_angle_beta 91.099(3)
_cell_angle_gamma 90.00
_cell_formula_units_Z 8
_cell_length_a 6.3473(9)
_cell_length_b 10.9284(16)
_cell_length_c 14.224(2)
_cell_measurement_temperature 95(2)
_cell_volume 986.5(2)
_diffrn_ambient_temperature 95(2)
_exptl_crystal_density_diffrn 0.753
_cod_depositor_comments
;
The following automatic conversions were performed:
'_symmetry_cell_setting' value 'Monoclinic' changed to 'monoclinic'
according to '/home/saulius/struct/CIF-dictionaries/cif_core.dic'
dictionary named 'cif_core.dic' version 2.4.1 from 2010-06-29.

Automatic conversion script
Id: cif_fix_enum 1527 2010-12-29 10:47:43Z saulius 
;
_cod_original_sg_symbol_H-M 'C 2/c'
_cod_database_code 4061998

loop_
_symmetry_equiv_pos_as_xyz
'x, y, z'
'-x, y, -z+1/2'
'x+1/2, y+1/2, z'
'-x+1/2, y+1/2, -z+1/2'
'-x, -y, -z'
'x, -y, z-1/2'
'-x+1/2, -y+1/2, -z'
'x+1/2, -y+1/2, z-1/2'

loop_
_atom_site_label
_atom_site_type_symbol
_atom_site_fract_x
_atom_site_fract_y
_atom_site_fract_z
_atom_site_U_iso_or_equiv
_atom_site_adp_type
_atom_site_occupancy
_atom_site_symmetry_multiplicity
_atom_site_calc_flag
_atom_site_refinement_flags
_atom_site_disorder_assembly
_atom_site_disorder_group
B1 B 0.16377(12) 0.66930(7) 0.37499(5) 0.0393(3) Uani 1 1 d D . .
C1 C 0.27203(15) 0.79542(8) 0.36088(7) 0.0599(3) Uani 1 1 d D . .
H1A H 0.4314(14) 0.7918(16) 0.3532(16) 0.096(5) Uiso 0.577(6) 1 d PD A 1
H1B H 0.237(3) 0.8517(12) 0.4160(9) 0.071(4) Uiso 0.577(6) 1 d PD A 1
H1C H 0.208(2) 0.8359(12) 0.3024(9) 0.059(4) Uiso 0.577(6) 1 d PD A 1
H1D H 0.181(3) 0.8702(14) 0.3725(19) 0.096(5) Uiso 0.423(6) 1 d PD A 2
H1E H 0.338(4) 0.7941(17) 0.2961(10) 0.071(4) Uiso 0.423(6) 1 d PD A 2
H1F H 0.406(2) 0.8011(16) 0.4020(14) 0.059(4) Uiso 0.423(6) 1 d PD A 2
C2 C 0.29686(15) 0.54973(8) 0.37326(7) 0.0624(3) Uani 1 1 d D . .
H2A H 0.210(2) 0.4704(10) 0.3694(16) 0.086(4) Uiso 0.577(6) 1 d PD A 1
H2B H 0.391(3) 0.5488(15) 0.4326(11) 0.087(5) Uiso 0.577(6) 1 d PD A 1
H2C H 0.396(2) 0.5517(13) 0.3175(9) 0.062(3) Uiso 0.577(6) 1 d PD A 1
H2D H 0.4568(14) 0.5630(19) 0.378(2) 0.086(4) Uiso 0.423(6) 1 d PD A 2
H2E H 0.255(4) 0.504(2) 0.3127(13) 0.087(5) Uiso 0.423(6) 1 d PD A 2
H2F H 0.256(3) 0.4952(16) 0.4290(12) 0.062(3) Uiso 0.423(6) 1 d PD A 2
C3 C -0.07745(14) 0.66235(9) 0.39100(7) 0.0598(3) Uani 1 1 d D . .
H3A H -0.157(3) 0.7435(11) 0.3938(15) 0.102(6) Uiso 0.577(6) 1 d PD A 1
H3B H -0.105(2) 0.6161(13) 0.4520(8) 0.056(3) Uiso 0.577(6) 1 d PD A 1
H3C H -0.142(2) 0.6098(15) 0.3378(10) 0.076(4) Uiso 0.577(6) 1 d PD A 1
H3D H -0.145(3) 0.5777(11) 0.391(2) 0.102(6) Uiso 0.423(6) 1 d PD A 2
H3E H -0.158(2) 0.7191(16) 0.3459(13) 0.056(3) Uiso 0.423(6) 1 d PD A 2
H3F H -0.107(3) 0.708(2) 0.4522(12) 0.076(4) Uiso 0.423(6) 1 d PD A 2

loop_
_atom_site_aniso_label
_atom_site_aniso_U_11
_atom_site_aniso_U_22
_atom_site_aniso_U_33
_atom_site_aniso_U_23
_atom_site_aniso_U_13
_atom_site_aniso_U_12
B1 0.0427(5) 0.0406(5) 0.0346(4) -0.0007(3) -0.0009(3) 0.0004(3)
C1 0.0589(6) 0.0465(5) 0.0744(7) 0.0025(4) 0.0023(4) -0.0078(4)
C2 0.0606(6) 0.0493(5) 0.0778(7) 0.0037(4) 0.0113(5) 0.0101(4)
C3 0.0441(5) 0.0626(6) 0.0729(6) 0.0059(4) 0.0043(4) 0.0010(4)

loop_
_geom_bond_atom_site_label_1
_geom_bond_atom_site_label_2
_geom_bond_distance
_geom_bond_site_symmetry_2
_geom_bond_publ_flag
B1 C3 1.5541(12) . ?
B1 C1 1.5548(11) . ?
B1 C2 1.5565(11) . ?
C1 H1A 1.020(8) . ?
C1 H1B 1.025(8) . ?
C1 H1C 1.021(8) . ?
C1 H1D 1.017(8) . ?
C1 H1E 1.020(8) . ?
C1 H1F 1.023(8) . ?
C2 H2A 1.027(8) . ?
C2 H2B 1.024(8) . ?
C2 H2C 1.022(8) . ?
C2 H2D 1.026(8) . ?
C2 H2E 1.025(8) . ?
C2 H2F 1.029(8) . ?
C3 H3A 1.023(8) . ?
C3 H3B 1.022(8) . ?
C3 H3C 1.029(8) . ?
C3 H3D 1.020(8) . ?
C3 H3E 1.022(8) . ?
C3 H3F 1.021(8) . ?
